data_4307179
loop_
_publ_author_name
'A. K. Ghosh'
'D. Ghoshal'
'E. Zangrando'
'J. Ribas'
'N. Ray Chaudhuri'

_publ_section_title
;
Syntheses, Crystal Structures, and Magnetic Properties of Metal-Organic
Hybrid Materials of Cu(II): Effect of a Long Chain Dicarboxylate
Backbone, and Counteranion in Their Structural Diversity
;
_journal_name_full 'Inorganic Chemistry'
_journal_page_first 3057
_journal_page_last 3071
_journal_paper_doi 10.1021/ic061720v
_journal_volume 46
_journal_year 2007
_chemical_formula_moiety '(C64 H58 Cu4 N8 O12 2+), 2(Cl O4 1-) (H2 O)'
_chemical_formula_sum 'C66 H58 Cl2 Cu4 N8 O21'
_chemical_formula_weight 1624.26
_chemical_name_systematic
;
 catena-tetra-(copper(II)-(1,10phenanthroline)-
 -bis(mu2-adipato,O,O')-(mu4-adipato,O,O',O'',O''')
 diperchlorate hydrated
;
_space_group_IT_number 2
_symmetry_cell_setting triclinic
_symmetry_space_group_name_Hall '-P 1'
_symmetry_space_group_name_H-M 'P -1'
_atom_sites_solution_hydrogens geom
_atom_sites_solution_primary direct
_atom_sites_solution_secondary difmap
_audit_creation_method SHELXL-97
_cell_angle_alpha 115.59(2)
_cell_angle_beta 98.70(2)
_cell_angle_gamma 101.80(3)
_cell_formula_units_Z 2
_cell_length_a 13.198(3)
_cell_length_b 16.373(4)
_cell_length_c 18.340(5)
_cell_measurement_temperature 293(2)
_cell_volume 3367.5(18)
_computing_cell_refinement 'Denzo (Otwinowski & Minor 1997)'
_computing_data_collection 'Nonius Xpress'
_computing_data_reduction 'Denzo and Scalepack (Otwinowski & Minor 1997)'
_computing_molecular_graphics 'Ortep3/windows (Farrugia,1997)'
_computing_publication_material 'Wingx 1.70.00 (Farrugia, 1999)'
_computing_structure_refinement 'SHELX97 (Sheldrick, 1998)'
_computing_structure_solution 'SHELX97 (Sheldrick, 1998)'
_diffrn_ambient_temperature 293(2)
_diffrn_measured_fraction_theta_full 0.930
_diffrn_measured_fraction_theta_max 0.930
_diffrn_measurement_device_type 'image plate dip1030'
_diffrn_measurement_method 'laser scanner'
_diffrn_radiation_monochromator graphite
_diffrn_radiation_source 'fine-focus sealed tube'
_diffrn_radiation_type Mok\a
_diffrn_radiation_wavelength 0.71073
_diffrn_reflns_av_R_equivalents 0.0546
_diffrn_reflns_av_sigmaI/netI 0.1031
_diffrn_reflns_limit_h_max 15
_diffrn_reflns_limit_h_min -15
_diffrn_reflns_limit_k_max 18
_diffrn_reflns_limit_k_min -19
_diffrn_reflns_limit_l_max 21
_diffrn_reflns_limit_l_min -20
_diffrn_reflns_number 34176
_diffrn_reflns_theta_full 25.03
_diffrn_reflns_theta_max 25.03
_diffrn_reflns_theta_min 1.28
_exptl_absorpt_coefficient_mu 1.408
_exptl_absorpt_correction_type none
_exptl_crystal_colour blue
_exptl_crystal_density_diffrn 1.602
_exptl_crystal_density_method 'not measured'
_exptl_crystal_F_000 1656
_refine_diff_density_max 0.573
_refine_diff_density_min -0.339
_refine_diff_density_rms 0.061
_refine_ls_extinction_method none
_refine_ls_goodness_of_fit_ref 0.956
_refine_ls_hydrogen_treatment constr
_refine_ls_matrix_type full
_refine_ls_number_parameters 910
_refine_ls_number_reflns 11067
_refine_ls_number_restraints 12
_refine_ls_restrained_S_all 0.913
_refine_ls_R_factor_all 0.1010
_refine_ls_R_factor_gt 0.0465
_refine_ls_shift/su_max 0.001
_refine_ls_shift/su_mean 0.000
_refine_ls_structure_factor_coef Fsqd
_refine_ls_weighting_details 'calc w=1/[\s^2^(Fo^2^)+(0.0460P)^2^] where P=(Fo^2^+2Fc^2^)/3'
_refine_ls_weighting_scheme calc
_refine_ls_wR_factor_gt 0.1044
_refine_ls_wR_factor_ref 0.1188
_reflns_number_gt 5713
_reflns_number_total 11067
_reflns_threshold_expression >2sigma(I)
_cod_data_source_file ic061720vsi20060911_023753_8.cif
_cod_data_source_block ind359complex8
_cod_original_cell_volume 3367.7(15)
_cod_database_code 4307179

loop_
_symmetry_equiv_pos_as_xyz
'x, y, z'
'-x, -y, -z'

loop_
_atom_site_label
_atom_site_type_symbol
_atom_site_fract_x
_atom_site_fract_y
_atom_site_fract_z
_atom_site_U_iso_or_equiv
_atom_site_adp_type
_atom_site_occupancy
_atom_site_symmetry_multiplicity
_atom_site_calc_flag
_atom_site_refinement_flags
_atom_site_disorder_assembly
_atom_site_disorder_group
Cu1 Cu 0.05705(5) 0.29767(4) 0.78917(4) 0.05083(19) Uani 1 1 d . . .
Cu2 Cu -0.07819(5) 0.15544(4) 0.60269(4) 0.0518(2) Uani 1 1 d . . .
N1 N 0.2012(3) 0.3940(3) 0.8571(2) 0.0496(11) Uani 1 1 d . . .
N2 N 0.0052(4) 0.4099(3) 0.8481(3) 0.0520(11) Uani 1 1 d . . .
C1 C 0.3001(5) 0.3863(4) 0.8583(4) 0.0637(16) Uani 1 1 d . . .
H1 H 0.3075 0.3277 0.8237 0.076 Uiso 1 1 calc R . .
C2 C 0.3916(5) 0.4613(4) 0.9087(4) 0.0688(17) Uani 1 1 d . . .
H2 H 0.4590 0.4532 0.9066 0.083 Uiso 1 1 calc R . .
C3 C 0.3830(5) 0.5479(4) 0.9618(4) 0.0675(17) Uani 1 1 d . . .
H3 H 0.4446 0.5986 0.9963 0.081 Uiso 1 1 calc R . .
C4 C 0.2823(5) 0.5598(4) 0.9642(3) 0.0574(15) Uani 1 1 d . . .
C5 C 0.1925(5) 0.4810(4) 0.9092(3) 0.0517(14) Uani 1 1 d . . .
C6 C 0.0866(5) 0.4889(4) 0.9043(3) 0.0511(14) Uani 1 1 d . . .
C7 C 0.0737(5) 0.5770(4) 0.9553(4) 0.0610(16) Uani 1 1 d . . .
C8 C -0.0335(6) 0.5784(5) 0.9442(4) 0.079(2) Uani 1 1 d . . .
H8 H -0.0481 0.6345 0.9763 0.095 Uiso 1 1 calc R . .
C9 C -0.1159(6) 0.5008(5) 0.8883(4) 0.078(2) Uani 1 1 d . . .
H9 H -0.1861 0.5036 0.8818 0.093 Uiso 1 1 calc R . .
C10 C -0.0946(5) 0.4159(4) 0.8403(4) 0.0637(16) Uani 1 1 d . . .
H10 H -0.1516 0.3625 0.8021 0.076 Uiso 1 1 calc R . .
C47 C 0.2650(6) 0.6478(4) 1.0155(4) 0.0721(18) Uani 1 1 d . . .
H47 H 0.3234 0.7007 1.0523 0.087 Uiso 1 1 calc R . .
C48 C 0.1655(6) 0.6542(4) 1.0110(4) 0.077(2) Uani 1 1 d . . .
H48 H 0.1561 0.7118 1.0459 0.092 Uiso 1 1 calc R . .
N3 N -0.2027(4) 0.1943(3) 0.5666(3) 0.0549(12) Uani 1 1 d . . .
N4 N -0.1847(4) 0.0255(3) 0.5314(3) 0.0561(12) Uani 1 1 d . . .
C11 C -0.2104(5) 0.2807(4) 0.5901(4) 0.0713(18) Uani 1 1 d . . .
H11 H -0.1520 0.3326 0.6288 0.086 Uiso 1 1 calc R . .
C12 C -0.3030(6) 0.2973(5) 0.5588(4) 0.0786(19) Uani 1 1 d . . .
H12 H -0.3061 0.3590 0.5770 0.094 Uiso 1 1 calc R . .
C13 C -0.3886(6) 0.2220(5) 0.5016(4) 0.079(2) Uani 1 1 d . . .
H13 H -0.4498 0.2323 0.4791 0.095 Uiso 1 1 calc R . .
C14 C -0.3848(5) 0.1293(5) 0.4765(4) 0.0660(17) Uani 1 1 d . . .
C15 C -0.2900(5) 0.1191(4) 0.5121(3) 0.0547(14) Uani 1 1 d . . .
C16 C -0.2796(5) 0.0284(4) 0.4938(3) 0.0544(15) Uani 1 1 d . . .
C17 C -0.3669(5) -0.0535(4) 0.4395(4) 0.0700(18) Uani 1 1 d . . .
C18 C -0.3525(6) -0.1412(5) 0.4275(4) 0.088(2) Uani 1 1 d . . .
H18 H -0.4082 -0.1974 0.3936 0.105 Uiso 1 1 calc R . .
C19 C -0.2581(6) -0.1431(5) 0.4651(4) 0.084(2) Uani 1 1 d . . .
H19 H -0.2481 -0.2007 0.4572 0.101 Uiso 1 1 calc R . .
C20 C -0.1740(5) -0.0576(4) 0.5167(4) 0.0711(18) Uani 1 1 d . . .
H20 H -0.1086 -0.0603 0.5412 0.085 Uiso 1 1 calc R . .
C49 C -0.4710(5) 0.0438(5) 0.4186(4) 0.082(2) Uani 1 1 d . . .
H49 H -0.5341 0.0490 0.3930 0.098 Uiso 1 1 calc R . .
C50 C -0.4632(5) -0.0427(5) 0.4005(4) 0.085(2) Uani 1 1 d . . .
H50 H -0.5203 -0.0963 0.3625 0.102 Uiso 1 1 calc R . .
Cu3 Cu 0.55191(6) -0.14477(4) 0.89280(4) 0.0556(2) Uani 1 1 d . . .
Cu4 Cu 0.44393(5) -0.25878(4) 0.70037(4) 0.0541(2) Uani 1 1 d . . .
N5 N 0.6799(4) -0.0316(3) 0.9684(3) 0.0553(12) Uani 1 1 d . . .
N6 N 0.6414(4) -0.2099(3) 0.9346(3) 0.0605(13) Uani 1 1 d . . .
C21 C 0.6970(5) 0.0586(4) 0.9854(4) 0.0707(18) Uani 1 1 d . . .
H21 H 0.6418 0.0756 0.9634 0.085 Uiso 1 1 calc R . .
C22 C 0.7946(6) 0.1281(5) 1.0352(4) 0.091(2) Uani 1 1 d . . .
H22 H 0.8047 0.1902 1.0446 0.109 Uiso 1 1 calc R . .
C23 C 0.8750(7) 0.1051(6) 1.0699(5) 0.112(3) Uani 1 1 d . . .
H23 H 0.9403 0.1512 1.1036 0.135 Uiso 1 1 calc R . .
C24 C 0.8588(6) 0.0115(6) 1.0544(4) 0.088(2) Uani 1 1 d . . .
C25 C 0.7607(5) -0.0537(4) 1.0033(3) 0.0592(16) Uani 1 1 d . . .
C26 C 0.7382(5) -0.1496(4) 0.9863(4) 0.0611(16) Uani 1 1 d . . .
C27 C 0.8158(6) -0.1770(6) 1.0247(4) 0.085(2) Uani 1 1 d . . .
C28 C 0.7858(7) -0.2717(7) 1.0070(5) 0.101(3) Uani 1 1 d . . .
H28 H 0.8331 -0.2932 1.0320 0.121 Uiso 1 1 calc R . .
C29 C 0.6880(7) -0.3339(6) 0.9537(5) 0.097(3) Uani 1 1 d . . .
H29 H 0.6691 -0.3971 0.9421 0.116 Uiso 1 1 calc R . .
C30 C 0.6169(6) -0.3005(5) 0.9171(4) 0.083(2) Uani 1 1 d . . .
H30 H 0.5511 -0.3425 0.8798 0.100 Uiso 1 1 calc R . .
C57 C 0.9363(7) -0.0186(7) 1.0906(5) 0.118(3) Uani 1 1 d . . .
H57 H 1.0029 0.0251 1.1244 0.142 Uiso 1 1 calc R . .
C58 C 0.9165(7) -0.1073(8) 1.0778(5) 0.116(3) Uani 1 1 d . . .
H58 H 0.9686 -0.1242 1.1035 0.140 Uiso 1 1 calc R . .
N7 N 0.4768(4) -0.3829(3) 0.6521(3) 0.0566(12) Uani 1 1 d . . .
N8 N 0.3027(4) -0.3388(3) 0.6133(3) 0.0581(12) Uani 1 1 d . . .
C31 C 0.5634(5) -0.4030(4) 0.6776(4) 0.0673(17) Uani 1 1 d . . .
H31 H 0.6202 -0.3542 0.7215 0.081 Uiso 1 1 calc R . .
C32 C 0.5723(6) -0.4938(5) 0.6413(5) 0.087(2) Uani 1 1 d . . .
H32 H 0.6328 -0.5061 0.6622 0.105 Uiso 1 1 calc R . .
C33 C 0.4918(7) -0.5652(5) 0.5747(5) 0.088(2) Uani 1 1 d . . .
H33 H 0.4983 -0.6262 0.5495 0.106 Uiso 1 1 calc R . .
C34 C 0.4000(6) -0.5483(4) 0.5440(4) 0.0698(18) Uani 1 1 d . . .
C35 C 0.3957(5) -0.4534(4) 0.5868(4) 0.0572(15) Uani 1 1 d . . .
C36 C 0.3027(5) -0.4297(4) 0.5653(3) 0.0569(15) Uani 1 1 d . . .
C37 C 0.2153(5) -0.4990(4) 0.4973(4) 0.0677(17) Uani 1 1 d . . .
C38 C 0.1261(6) -0.4699(5) 0.4815(4) 0.084(2) Uani 1 1 d . . .
H38 H 0.0662 -0.5130 0.4372 0.101 Uiso 1 1 calc R . .
C39 C 0.1248(5) -0.3792(5) 0.5298(4) 0.086(2) Uani 1 1 d . . .
H39 H 0.0649 -0.3606 0.5185 0.103 Uiso 1 1 calc R . .
C40 C 0.2162(5) -0.3140(5) 0.5974(4) 0.0726(18) Uani 1 1 d . . .
H40 H 0.2152 -0.2526 0.6312 0.087 Uiso 1 1 calc R . .
C59 C 0.3093(7) -0.6155(5) 0.4759(4) 0.084(2) Uani 1 1 d . . .
H59 H 0.3103 -0.6778 0.4464 0.101 Uiso 1 1 calc R . .
C60 C 0.2236(6) -0.5932(5) 0.4528(4) 0.084(2) Uani 1 1 d . . .
H60 H 0.1674 -0.6396 0.4067 0.101 Uiso 1 1 calc R . .
O1 O 0.1245(3) 0.1966(2) 0.7573(2) 0.0601(10) Uani 1 1 d . . .
O2 O 0.0280(3) 0.0967(2) 0.6234(2) 0.0589(10) Uani 1 1 d . . .
O3 O 0.4756(3) -0.0638(3) 0.8725(2) 0.0675(11) Uani 1 1 d . . .
O4 O 0.3983(3) -0.1448(3) 0.7326(2) 0.0663(11) Uani 1 1 d . . .
C41 C 0.0977(4) 0.1191(4) 0.6887(4) 0.0528(14) Uani 1 1 d . . .
C42 C 0.1518(5) 0.0457(4) 0.6865(4) 0.084(2) Uani 1 1 d . . .
H42A H 0.0979 -0.0067 0.6835 0.100 Uiso 1 1 calc R . .
H42B H 0.1723 0.0214 0.6344 0.100 Uiso 1 1 calc R . .
C43 C 0.2467(5) 0.0712(4) 0.7544(4) 0.0697(18) Uani 1 1 d . . .
H43A H 0.2287 0.0975 0.8075 0.084 Uiso 1 1 calc R . .
H43B H 0.3037 0.1204 0.7559 0.084 Uiso 1 1 calc R . .
C44 C 0.2879(5) -0.0111(4) 0.7453(4) 0.0689(18) Uani 1 1 d . . .
H44A H 0.2294 -0.0608 0.7413 0.083 Uiso 1 1 calc R . .
H44B H 0.3068 -0.0359 0.6924 0.083 Uiso 1 1 calc R . .
C45 C 0.3797(6) 0.0077(5) 0.8111(4) 0.103(3) Uani 1 1 d . . .
H45A H 0.3614 0.0347 0.8640 0.124 Uiso 1 1 calc R . .
H45B H 0.4386 0.0562 0.8137 0.124 Uiso 1 1 calc R . .
C46 C 0.4210(5) -0.0746(4) 0.8050(4) 0.0657(17) Uani 1 1 d . . .
O5 O -0.0898(3) 0.2115(2) 0.7363(2) 0.0516(9) Uani 1 1 d . . .
O6 O -0.0701(3) 0.2032(3) 0.8543(2) 0.0609(10) Uani 1 1 d . . .
O7 O -0.3996(3) -0.1963(3) 0.6417(3) 0.0685(11) Uani 1 1 d . . .
O8 O -0.4062(3) -0.1887(2) 0.7639(2) 0.0556(10) Uani 1 1 d . . .
C51 C -0.1247(4) 0.1807(4) 0.7848(4) 0.0498(14) Uani 1 1 d . . .
C52 C -0.2411(4) 0.1204(4) 0.7517(4) 0.0655(17) Uani 1 1 d . . .
H52A H -0.2856 0.1610 0.7726 0.079 Uiso 1 1 calc R . .
H52B H -0.2618 0.0914 0.6909 0.079 Uiso 1 1 calc R . .
C53 C -0.2626(5) 0.0431(4) 0.7766(4) 0.0647(16) Uani 1 1 d . . .
H53A H -0.3397 0.0135 0.7609 0.078 Uiso 1 1 calc R . .
H53B H -0.2366 0.0715 0.8372 0.078 Uiso 1 1 calc R . .
C54 C -0.2095(5) -0.0326(4) 0.7358(4) 0.0702(17) Uani 1 1 d . . .
H54A H -0.2307 -0.0569 0.6755 0.084 Uiso 1 1 calc R . .
H54B H -0.1321 -0.0038 0.7554 0.084 Uiso 1 1 calc R . .
C55 C -0.2377(5) -0.1139(4) 0.7539(4) 0.0702(17) Uani 1 1 d . . .
H55A H -0.2195 -0.0898 0.8143 0.084 Uiso 1 1 calc R . .
H55B H -0.1954 -0.1560 0.7312 0.084 Uiso 1 1 calc R . .
C56 C -0.3554(5) -0.1695(4) 0.7168(4) 0.0541(15) Uani 1 1 d . . .
O9 O 0.0259(3) 0.2825(2) 0.6554(2) 0.0528(9) Uani 1 1 d . . .
O10 O 0.0485(4) 0.2438(3) 0.5298(3) 0.0861(14) Uani 1 1 d . . .
O11 O 0.4313(3) 0.7408(2) 0.8222(2) 0.0590(10) Uani 1 1 d . . .
O12 O 0.3874(3) 0.7677(3) 0.9393(3) 0.0775(13) Uani 1 1 d . . .
C61 C 0.0765(5) 0.2973(4) 0.6064(4) 0.0560(15) Uani 1 1 d . . .
C62 C 0.1778(5) 0.3807(4) 0.6473(4) 0.0661(17) Uani 1 1 d . . .
H62A H 0.2082 0.3850 0.6037 0.079 Uiso 1 1 calc R . .
H62B H 0.2295 0.3686 0.6819 0.079 Uiso 1 1 calc R . .
C63 C 0.1621(4) 0.4767(4) 0.7019(3) 0.0592(15) Uani 1 1 d . . .
H63A H 0.1234 0.4962 0.6661 0.071 Uiso 1 1 calc R . .
H63B H 0.1192 0.4700 0.7386 0.071 Uiso 1 1 calc R . .
C64 C 0.2690(5) 0.5526(4) 0.7545(3) 0.0615(16) Uani 1 1 d . . .
H64A H 0.3119 0.5586 0.7176 0.074 Uiso 1 1 calc R . .
H64B H 0.3075 0.5327 0.7901 0.074 Uiso 1 1 calc R . .
C65 C 0.2567(5) 0.6491(4) 0.8094(4) 0.0640(16) Uani 1 1 d . . .
H65A H 0.2189 0.6694 0.7738 0.077 Uiso 1 1 calc R . .
H65B H 0.2133 0.6431 0.8461 0.077 Uiso 1 1 calc R . .
C66 C 0.3640(5) 0.7246(4) 0.8626(4) 0.0596(16) Uani 1 1 d . . .
Cl1 Cl 0.56527(17) 0.33783(15) 0.77440(12) 0.0920(6) Uani 1 1 d D . .
O13 O 0.6184(4) 0.4221(4) 0.8487(3) 0.130(2) Uani 1 1 d D . .
O14 O 0.6305(6) 0.2954(5) 0.7326(5) 0.206(4) Uani 1 1 d D . .
O15 O 0.4984(6) 0.2765(5) 0.7923(4) 0.182(3) Uani 1 1 d D . .
O16 O 0.4958(7) 0.3549(5) 0.7250(4) 0.197(3) Uani 1 1 d D . .
Cl2 Cl 0.9167(3) 0.64857(19) 0.76539(16) 0.1304(9) Uani 1 1 d D . .
O17 O 0.9838(7) 0.6741(5) 0.8405(4) 0.199(3) Uani 1 1 d D . .
O18 O 0.9806(8) 0.6793(7) 0.7217(5) 0.242(4) Uani 1 1 d D . .
O19 O 0.8499(9) 0.6973(8) 0.7719(7) 0.306(6) Uani 1 1 d D . .
O20 O 0.8662(7) 0.5552(5) 0.7163(5) 0.198(3) Uani 1 1 d D . .
O1W O -0.0062(8) 0.1810(5) 0.3495(5) 0.224(4) Uani 1 1 d . . .

loop_
_atom_site_aniso_label
_atom_site_aniso_U_11
_atom_site_aniso_U_22
_atom_site_aniso_U_33
_atom_site_aniso_U_23
_atom_site_aniso_U_13
_atom_site_aniso_U_12
Cu1 0.0452(4) 0.0472(4) 0.0542(4) 0.0199(3) 0.0072(3) 0.0168(3)
Cu2 0.0475(4) 0.0472(4) 0.0538(4) 0.0215(3) 0.0021(3) 0.0151(3)
N1 0.047(3) 0.052(3) 0.045(3) 0.019(2) 0.008(2) 0.019(2)
N2 0.050(3) 0.055(3) 0.058(3) 0.030(2) 0.018(3) 0.021(3)
C1 0.055(4) 0.069(4) 0.063(4) 0.030(3) 0.007(3) 0.021(3)
C2 0.046(4) 0.078(4) 0.066(4) 0.028(4) -0.001(3) 0.012(4)
C3 0.059(4) 0.069(4) 0.058(4) 0.026(3) 0.004(3) 0.006(3)
C4 0.062(4) 0.056(3) 0.046(3) 0.021(3) 0.009(3) 0.012(3)
C5 0.056(4) 0.056(3) 0.043(3) 0.023(3) 0.010(3) 0.017(3)
C6 0.056(4) 0.048(3) 0.051(3) 0.023(3) 0.021(3) 0.017(3)
C7 0.077(5) 0.053(4) 0.061(4) 0.028(3) 0.033(4) 0.026(4)
C8 0.094(6) 0.064(4) 0.100(5) 0.043(4) 0.045(5) 0.042(4)
C9 0.071(5) 0.081(5) 0.108(5) 0.052(4) 0.046(4) 0.046(4)
C10 0.054(4) 0.062(4) 0.081(4) 0.037(3) 0.021(3) 0.023(3)
C47 0.085(5) 0.057(4) 0.054(4) 0.016(3) 0.015(4) 0.009(4)
C48 0.104(6) 0.047(4) 0.068(4) 0.022(3) 0.031(4) 0.008(4)
N3 0.053(3) 0.052(3) 0.056(3) 0.023(2) 0.010(2) 0.017(3)
N4 0.055(3) 0.052(3) 0.056(3) 0.021(2) 0.007(2) 0.020(3)
C11 0.066(4) 0.068(4) 0.078(4) 0.035(4) 0.008(4) 0.024(4)
C12 0.073(5) 0.074(4) 0.092(5) 0.044(4) 0.010(4) 0.029(4)
C13 0.069(5) 0.097(5) 0.088(5) 0.051(4) 0.018(4) 0.045(5)
C14 0.055(4) 0.082(5) 0.057(4) 0.030(4) 0.009(3) 0.024(4)
C15 0.044(4) 0.064(4) 0.056(3) 0.031(3) 0.009(3) 0.014(3)
C16 0.052(4) 0.056(3) 0.046(3) 0.016(3) 0.010(3) 0.017(3)
C17 0.055(4) 0.067(4) 0.060(4) 0.014(3) 0.003(3) 0.010(4)
C18 0.069(5) 0.062(4) 0.092(5) 0.012(4) 0.003(4) 0.008(4)
C19 0.087(6) 0.058(4) 0.094(5) 0.028(4) 0.014(5) 0.022(4)
C20 0.065(4) 0.054(4) 0.077(4) 0.021(3) 0.007(4) 0.017(4)
C49 0.052(4) 0.102(5) 0.069(4) 0.026(4) -0.006(4) 0.026(4)
C50 0.052(4) 0.093(5) 0.075(5) 0.024(4) -0.004(4) 0.007(4)
Cu3 0.0545(5) 0.0466(4) 0.0577(4) 0.0229(3) 0.0005(4) 0.0150(3)
Cu4 0.0484(4) 0.0465(4) 0.0572(4) 0.0186(3) 0.0044(3) 0.0155(3)
N5 0.053(3) 0.049(3) 0.050(3) 0.017(2) 0.000(2) 0.016(2)
N6 0.065(4) 0.055(3) 0.069(3) 0.033(3) 0.017(3) 0.025(3)
C21 0.079(5) 0.056(4) 0.067(4) 0.021(3) 0.010(4) 0.023(4)
C22 0.085(6) 0.054(4) 0.094(5) 0.017(4) 0.005(5) 0.001(4)
C23 0.075(6) 0.089(6) 0.103(6) 0.008(5) -0.008(5) -0.004(5)
C24 0.056(5) 0.089(5) 0.078(5) 0.017(4) -0.013(4) 0.017(4)
C25 0.054(4) 0.061(4) 0.055(4) 0.024(3) 0.004(3) 0.019(3)
C26 0.058(4) 0.071(4) 0.061(4) 0.035(3) 0.011(3) 0.029(4)
C27 0.088(6) 0.102(6) 0.081(5) 0.048(5) 0.018(4) 0.053(5)
C28 0.110(7) 0.140(8) 0.119(7) 0.086(6) 0.061(6) 0.090(7)
C29 0.121(7) 0.086(6) 0.131(7) 0.071(5) 0.056(6) 0.064(6)
C30 0.086(5) 0.070(4) 0.110(6) 0.052(4) 0.029(4) 0.034(4)
C57 0.072(6) 0.123(7) 0.117(7) 0.037(6) -0.022(5) 0.028(6)
C58 0.073(6) 0.168(9) 0.112(7) 0.070(7) -0.004(5) 0.059(7)
N7 0.055(3) 0.050(3) 0.063(3) 0.028(3) 0.013(3) 0.013(3)
N8 0.049(3) 0.056(3) 0.055(3) 0.019(2) 0.006(2) 0.012(2)
C31 0.065(4) 0.053(4) 0.075(4) 0.021(3) 0.018(4) 0.021(3)
C32 0.083(5) 0.068(4) 0.116(6) 0.041(4) 0.033(5) 0.038(4)
C33 0.112(7) 0.057(4) 0.108(6) 0.038(4) 0.046(5) 0.040(5)
C34 0.085(5) 0.046(3) 0.061(4) 0.013(3) 0.028(4) 0.007(4)
C35 0.061(4) 0.046(3) 0.058(4) 0.019(3) 0.022(3) 0.012(3)
C36 0.051(4) 0.057(4) 0.050(3) 0.021(3) 0.008(3) 0.003(3)
C37 0.064(5) 0.067(4) 0.056(4) 0.025(3) 0.011(3) 0.002(4)
C38 0.066(5) 0.085(5) 0.060(4) 0.022(4) -0.004(4) -0.013(4)
C39 0.050(4) 0.109(6) 0.077(5) 0.039(5) -0.001(4) 0.008(4)
C40 0.049(4) 0.083(5) 0.077(4) 0.036(4) 0.006(3) 0.017(4)
C59 0.108(6) 0.059(4) 0.070(5) 0.022(4) 0.034(5) 0.006(5)
C60 0.090(6) 0.064(5) 0.056(4) 0.016(4) 0.004(4) -0.021(4)
O1 0.054(2) 0.053(2) 0.061(2) 0.018(2) 0.002(2) 0.023(2)
O2 0.054(3) 0.057(2) 0.057(2) 0.022(2) -0.003(2) 0.023(2)
O3 0.076(3) 0.056(2) 0.060(2) 0.019(2) 0.000(2) 0.031(2)
O4 0.065(3) 0.055(2) 0.061(2) 0.016(2) -0.007(2) 0.027(2)
C41 0.048(4) 0.048(3) 0.063(4) 0.027(3) 0.013(3) 0.018(3)
C42 0.097(5) 0.077(4) 0.070(4) 0.021(4) 0.004(4) 0.059(4)
C43 0.075(5) 0.067(4) 0.067(4) 0.026(3) 0.008(3) 0.044(4)
C44 0.072(4) 0.067(4) 0.067(4) 0.028(3) 0.007(3) 0.040(4)
C45 0.135(7) 0.082(5) 0.073(5) 0.015(4) -0.010(4) 0.074(5)
C46 0.064(4) 0.058(4) 0.066(4) 0.025(3) -0.001(4) 0.026(3)
O5 0.044(2) 0.052(2) 0.054(2) 0.0254(19) 0.0077(18) 0.0090(18)
O6 0.062(3) 0.063(3) 0.056(2) 0.030(2) 0.010(2) 0.016(2)
O7 0.065(3) 0.067(3) 0.065(3) 0.032(2) 0.006(2) 0.009(2)
O8 0.046(2) 0.052(2) 0.063(2) 0.025(2) 0.010(2) 0.0129(19)
C51 0.046(4) 0.043(3) 0.065(4) 0.029(3) 0.017(3) 0.016(3)
C52 0.050(4) 0.059(4) 0.084(4) 0.035(3) 0.009(3) 0.012(3)
C53 0.052(4) 0.060(4) 0.078(4) 0.035(3) 0.016(3) 0.007(3)
C54 0.049(4) 0.072(4) 0.091(5) 0.042(4) 0.019(3) 0.013(3)
C55 0.052(4) 0.063(4) 0.092(5) 0.040(4) 0.012(4) 0.009(3)
C56 0.047(4) 0.037(3) 0.070(4) 0.022(3) 0.008(3) 0.011(3)
O9 0.052(2) 0.049(2) 0.056(2) 0.0257(19) 0.012(2) 0.0106(19)
O10 0.087(3) 0.083(3) 0.057(3) 0.020(2) 0.009(2) 0.000(3)
O11 0.054(3) 0.052(2) 0.059(2) 0.0221(19) 0.008(2) 0.006(2)
O12 0.074(3) 0.076(3) 0.062(3) 0.021(2) 0.020(2) 0.010(2)
C61 0.054(4) 0.049(3) 0.060(4) 0.025(3) 0.007(3) 0.012(3)
C62 0.064(4) 0.057(4) 0.064(4) 0.023(3) 0.016(3) 0.006(3)
C63 0.059(4) 0.054(3) 0.058(3) 0.025(3) 0.008(3) 0.013(3)
C64 0.060(4) 0.054(3) 0.060(4) 0.027(3) 0.007(3) 0.003(3)
C65 0.062(4) 0.053(3) 0.067(4) 0.025(3) 0.011(3) 0.010(3)
C66 0.058(4) 0.052(3) 0.068(4) 0.028(3) 0.018(4) 0.015(3)
Cl1 0.0851(14) 0.0862(13) 0.0730(12) 0.0200(11) 0.0102(11) 0.0127(12)
O13 0.097(4) 0.111(4) 0.097(4) -0.004(3) 0.006(3) -0.001(3)
O14 0.164(6) 0.182(6) 0.196(6) 0.011(5) 0.111(5) 0.040(5)
O15 0.181(6) 0.147(5) 0.188(6) 0.080(5) 0.066(5) -0.019(5)
O16 0.248(7) 0.149(5) 0.160(6) 0.076(5) -0.038(5) 0.059(5)
Cl2 0.141(2) 0.1052(17) 0.0992(17) 0.0573(15) -0.0385(16) -0.0199(16)
O17 0.229(7) 0.167(6) 0.161(5) 0.117(5) -0.060(5) -0.026(5)
O18 0.228(8) 0.266(8) 0.185(6) 0.145(6) -0.020(6) -0.046(6)
O19 0.289(9) 0.295(9) 0.303(10) 0.085(7) 0.036(7) 0.192(8)
O20 0.235(7) 0.147(5) 0.154(6) 0.069(5) 0.011(5) -0.023(5)
O1W 0.263(8) 0.172(6) 0.184(6) 0.080(5) 0.041(6) -0.014(5)

loop_
_atom_type_symbol
_atom_type_description
_atom_type_scat_dispersion_real
_atom_type_scat_dispersion_imag
_atom_type_scat_source
C C 0.0033 0.0016 'International Tables Vol C Tables 4.2.6.8 and 6.1.1.4'
H H 0.0000 0.0000 'International Tables Vol C Tables 4.2.6.8 and 6.1.1.4'
N N 0.0061 0.0033 'International Tables Vol C Tables 4.2.6.8 and 6.1.1.4'
Cu Cu 0.3201 1.2651 'International Tables Vol C Tables 4.2.6.8 and 6.1.1.4'
O O 0.0106 0.0060 'International Tables Vol C Tables 4.2.6.8 and 6.1.1.4'
Cl Cl 0.1484 0.1585 'International Tables Vol C Tables 4.2.6.8 and 6.1.1.4'

loop_
_geom_angle_atom_site_label_1
_geom_angle_atom_site_label_2
_geom_angle_atom_site_label_3
_geom_angle
_geom_angle_site_symmetry_1
_geom_angle_site_symmetry_3
_geom_angle_publ_flag
O1 Cu1 O5 94.71(15) . . ?
O1 Cu1 N1 89.97(16) . . ?
O5 Cu1 N1 172.42(15) . . ?
O1 Cu1 N2 167.22(17) . . ?
O5 Cu1 N2 92.04(17) . . ?
N1 Cu1 N2 82.27(18) . . ?
O1 Cu1 O9 91.74(14) . . ?
O5 Cu1 O9 78.16(14) . . ?
N1 Cu1 O9 107.70(15) . . ?
N2 Cu1 O9 100.27(15) . . ?
O2 Cu2 O9 93.92(15) . . ?
O2 Cu2 N3 170.44(17) . . ?
O9 Cu2 N3 95.07(17) . . ?
O2 Cu2 N4 88.84(17) . . ?
O9 Cu2 N4 170.87(17) . . ?
N3 Cu2 N4 81.78(19) . . ?
O2 Cu2 O5 91.34(14) . . ?
O9 Cu2 O5 79.53(14) . . ?
N3 Cu2 O5 93.49(15) . . ?
N4 Cu2 O5 109.13(16) . . ?
C1 N1 C5 117.4(5) . . ?
C1 N1 Cu1 130.6(4) . . ?
C5 N1 Cu1 112.0(3) . . ?
C10 N2 C6 117.8(5) . . ?
C10 N2 Cu1 129.6(4) . . ?
C6 N2 Cu1 112.6(3) . . ?
N1 C1 C2 122.9(5) . . ?
C3 C2 C1 119.8(6) . . ?
C2 C3 C4 119.9(6) . . ?
C3 C4 C5 117.2(5) . . ?
C3 C4 C47 124.1(6) . . ?
C5 C4 C47 118.6(6) . . ?
N1 C5 C4 122.8(5) . . ?
N1 C5 C6 116.5(5) . . ?
C4 C5 C6 120.7(5) . . ?
N2 C6 C7 124.8(5) . . ?
N2 C6 C5 116.5(4) . . ?
C7 C6 C5 118.6(5) . . ?
C6 C7 C8 114.5(6) . . ?
C6 C7 C48 119.3(6) . . ?
C8 C7 C48 126.3(6) . . ?
C9 C8 C7 121.8(6) . . ?
C8 C9 C10 119.4(6) . . ?
N2 C10 C9 121.7(6) . . ?
C48 C47 C4 120.2(6) . . ?
C47 C48 C7 122.6(6) . . ?
C11 N3 C15 118.2(5) . . ?
C11 N3 Cu2 128.7(4) . . ?
C15 N3 Cu2 113.1(3) . . ?
C20 N4 C16 118.2(5) . . ?
C20 N4 Cu2 129.5(4) . . ?
C16 N4 Cu2 112.2(4) . . ?
N3 C11 C12 122.4(6) . . ?
C13 C12 C11 119.3(6) . . ?
C12 C13 C14 120.2(6) . . ?
C15 C14 C13 116.8(6) . . ?
C15 C14 C49 117.6(6) . . ?
C13 C14 C49 125.5(6) . . ?
N3 C15 C14 123.0(5) . . ?
N3 C15 C16 115.6(5) . . ?
C14 C15 C16 121.3(6) . . ?
N4 C16 C17 123.3(5) . . ?
N4 C16 C15 117.2(5) . . ?
C17 C16 C15 119.6(6) . . ?
C16 C17 C18 116.4(6) . . ?
C16 C17 C50 118.8(6) . . ?
C18 C17 C50 124.8(6) . . ?
C19 C18 C17 119.8(6) . . ?
C18 C19 C20 119.8(6) . . ?
N4 C20 C19 122.5(6) . . ?
C50 C49 C14 122.1(6) . . ?
C49 C50 C17 120.5(6) . . ?
O3 Cu3 O11 93.06(16) . 1_545 ?
O3 Cu3 N5 90.41(18) . . ?
O11 Cu3 N5 176.41(17) 1_545 . ?
O3 Cu3 N6 169.99(18) . . ?
O11 Cu3 N6 94.79(19) 1_545 . ?
N5 Cu3 N6 81.7(2) . . ?
O3 Cu3 O8 90.24(15) . 1_655 ?
O11 Cu3 O8 80.78(15) 1_545 1_655 ?
N5 Cu3 O8 100.14(16) . 1_655 ?
N6 Cu3 O8 97.14(15) . 1_655 ?
O8 Cu4 O4 94.19(15) 1_655 . ?
O8 Cu4 N7 91.96(17) 1_655 . ?
O4 Cu4 N7 172.27(18) . . ?
O8 Cu4 N8 167.52(17) 1_655 . ?
O4 Cu4 N8 91.10(17) . . ?
N7 Cu4 N8 81.96(19) . . ?
O8 Cu4 O11 82.68(15) 1_655 1_545 ?
O4 Cu4 O11 91.47(15) . 1_545 ?
N7 Cu4 O11 93.96(16) . 1_545 ?
N8 Cu4 O11 108.50(16) . 1_545 ?
C21 N5 C25 117.4(5) . . ?
C21 N5 Cu3 129.5(4) . . ?
C25 N5 Cu3 113.0(4) . . ?
C30 N6 C26 119.3(5) . . ?
C30 N6 Cu3 128.7(5) . . ?
C26 N6 Cu3 111.9(4) . . ?
N5 C21 C22 122.2(6) . . ?
C23 C22 C21 119.7(7) . . ?
C22 C23 C24 119.4(7) . . ?
C25 C24 C23 117.6(7) . . ?
C25 C24 C57 118.9(8) . . ?
C23 C24 C57 123.5(8) . . ?
N5 C25 C24 123.7(6) . . ?
N5 C25 C26 115.8(5) . . ?
C24 C25 C26 120.5(6) . . ?
N6 C26 C27 123.3(6) . . ?
N6 C26 C25 117.3(5) . . ?
C27 C26 C25 119.3(7) . . ?
C28 C27 C26 115.7(7) . . ?
C28 C27 C58 125.7(8) . . ?
C26 C27 C58 118.6(7) . . ?
C29 C28 C27 121.4(7) . . ?
C28 C29 C30 118.7(7) . . ?
N6 C30 C29 121.5(7) . . ?
C58 C57 C24 122.0(8) . . ?
C57 C58 C27 120.6(8) . . ?
C31 N7 C35 118.8(5) . . ?
C31 N7 Cu4 128.6(4) . . ?
C35 N7 Cu4 112.5(4) . . ?
C40 N8 C36 119.2(5) . . ?
C40 N8 Cu4 128.9(4) . . ?
C36 N8 Cu4 111.8(4) . . ?
N7 C31 C32 122.3(6) . . ?
C33 C32 C31 119.5(7) . . ?
C32 C33 C34 120.8(6) . . ?
C33 C34 C59 127.2(6) . . ?
C33 C34 C35 116.1(6) . . ?
C59 C34 C35 116.7(7) . . ?
N7 C35 C36 116.6(5) . . ?
N7 C35 C34 122.4(6) . . ?
C36 C35 C34 120.9(6) . . ?
N8 C36 C37 123.2(6) . . ?
N8 C36 C35 117.0(5) . . ?
C37 C36 C35 119.8(6) . . ?
C38 C37 C36 115.9(6) . . ?
C38 C37 C60 125.9(7) . . ?
C36 C37 C60 118.1(6) . . ?
C39 C38 C37 121.3(6) . . ?
C38 C39 C40 119.0(7) . . ?
N8 C40 C39 121.3(6) . . ?
C60 C59 C34 122.9(7) . . ?
C59 C60 C37 121.4(7) . . ?
C41 O1 Cu1 128.7(3) . . ?
C41 O2 Cu2 131.4(3) . . ?
C46 O3 Cu3 129.9(4) . . ?
C46 O4 Cu4 127.6(4) . . ?
O2 C41 O1 126.0(5) . . ?
O2 C41 C42 116.6(5) . . ?
O1 C41 C42 117.3(5) . . ?
C43 C42 C41 120.2(5) . . ?
C42 C43 C44 113.8(5) . . ?
C45 C44 C43 117.2(5) . . ?
C44 C45 C46 118.4(5) . . ?
O3 C46 O4 127.7(5) . . ?
O3 C46 C45 115.9(5) . . ?
O4 C46 C45 116.4(5) . . ?
C51 O5 Cu1 111.7(3) . . ?
C51 O5 Cu2 139.7(3) . . ?
Cu1 O5 Cu2 96.25(15) . . ?
C56 O8 Cu4 109.0(4) . 1_455 ?
C56 O8 Cu3 151.2(4) . 1_455 ?
Cu4 O8 Cu3 92.25(15) 1_455 1_455 ?
O6 C51 O5 122.7(5) . . ?
O6 C51 C52 122.2(6) . . ?
O5 C51 C52 115.0(5) . . ?
C53 C52 C51 113.1(5) . . ?
C52 C53 C54 112.9(5) . . ?
C55 C54 C53 113.6(5) . . ?
C54 C55 C56 112.2(5) . . ?
O7 C56 O8 122.2(5) . . ?
O7 C56 C55 119.9(6) . . ?
O8 C56 C55 117.9(6) . . ?
C61 O9 Cu2 113.6(3) . . ?
C61 O9 Cu1 140.5(4) . . ?
Cu2 O9 Cu1 94.18(15) . . ?
C66 O11 Cu3 112.9(4) . 1_565 ?
C66 O11 Cu4 143.7(4) . 1_565 ?
Cu3 O11 Cu4 94.82(16) 1_565 1_565 ?
O10 C61 O9 122.3(6) . . ?
O10 C61 C62 121.1(6) . . ?
O9 C61 C62 116.4(5) . . ?
C61 C62 C63 114.8(5) . . ?
C64 C63 C62 111.4(5) . . ?
C63 C64 C65 112.9(5) . . ?
C66 C65 C64 112.7(5) . . ?
O12 C66 O11 121.0(6) . . ?
O12 C66 C65 122.7(6) . . ?
O11 C66 C65 116.3(5) . . ?
O14 Cl1 O16 110.6(6) . . ?
O14 Cl1 O15 110.4(5) . . ?
O16 Cl1 O15 102.9(5) . . ?
O14 Cl1 O13 114.4(4) . . ?
O16 Cl1 O13 109.0(4) . . ?
O15 Cl1 O13 108.8(4) . . ?
O19 Cl2 O20 111.1(7) . . ?
O19 Cl2 O17 112.9(7) . . ?
O20 Cl2 O17 116.2(5) . . ?
O19 Cl2 O18 101.3(8) . . ?
O20 Cl2 O18 107.8(6) . . ?
O17 Cl2 O18 106.2(6) . . ?

loop_
_geom_bond_atom_site_label_1
_geom_bond_atom_site_label_2
_geom_bond_distance
_geom_bond_site_symmetry_2
_geom_bond_publ_flag
Cu1 O1 1.948(3) . ?
Cu1 O5 1.954(4) . ?
Cu1 N1 2.005(4) . ?
Cu1 N2 2.008(4) . ?
Cu1 O9 2.319(4) . ?
Cu2 O2 1.934(3) . ?
Cu2 O9 1.960(4) . ?
Cu2 N3 2.001(4) . ?
Cu2 N4 2.008(5) . ?
Cu2 O5 2.259(4) . ?
N1 C1 1.333(6) . ?
N1 C5 1.372(6) . ?
N2 C10 1.333(6) . ?
N2 C6 1.355(6) . ?
C1 C2 1.377(8) . ?
C2 C3 1.370(7) . ?
C3 C4 1.386(7) . ?
C4 C5 1.405(7) . ?
C4 C47 1.429(7) . ?
C5 C6 1.423(7) . ?
C6 C7 1.402(7) . ?
C7 C8 1.405(8) . ?
C7 C48 1.412(8) . ?
C8 C9 1.350(9) . ?
C9 C10 1.400(7) . ?
C47 C48 1.332(8) . ?
N3 C11 1.321(6) . ?
N3 C15 1.360(7) . ?
N4 C20 1.309(6) . ?
N4 C16 1.356(6) . ?
C11 C12 1.398(8) . ?
C12 C13 1.360(8) . ?
C13 C14 1.397(8) . ?
C14 C15 1.397(7) . ?
C14 C49 1.443(8) . ?
C15 C16 1.417(7) . ?
C16 C17 1.409(8) . ?
C17 C18 1.413(8) . ?
C17 C50 1.443(8) . ?
C18 C19 1.344(8) . ?
C19 C20 1.410(8) . ?
C49 C50 1.339(9) . ?
Cu3 O3 1.942(4) . ?
Cu3 O11 1.945(4) 1_545 ?
Cu3 N5 2.000(5) . ?
Cu3 N6 2.017(5) . ?
Cu3 O8 2.346(4) 1_655 ?
Cu4 O8 1.951(4) 1_655 ?
Cu4 O4 1.952(3) . ?
Cu4 N7 2.007(4) . ?
Cu4 N8 2.008(5) . ?
Cu4 O11 2.269(4) 1_545 ?
N5 C21 1.331(7) . ?
N5 C25 1.353(6) . ?
N6 C30 1.329(7) . ?
N6 C26 1.347(7) . ?
C21 C22 1.392(9) . ?
C22 C23 1.356(10) . ?
C23 C24 1.396(10) . ?
C24 C25 1.377(8) . ?
C24 C57 1.419(10) . ?
C25 C26 1.417(8) . ?
C26 C27 1.410(8) . ?
C27 C28 1.394(10) . ?
C27 C58 1.430(10) . ?
C28 C29 1.371(10) . ?
C29 C30 1.404(9) . ?
C57 C58 1.327(11) . ?
N7 C31 1.326(7) . ?
N7 C35 1.351(7) . ?
N8 C40 1.321(7) . ?
N8 C36 1.363(6) . ?
C31 C32 1.381(7) . ?
C32 C33 1.362(9) . ?
C33 C34 1.388(9) . ?
C34 C59 1.423(9) . ?
C34 C35 1.425(7) . ?
C35 C36 1.411(7) . ?
C36 C37 1.408(8) . ?
C37 C38 1.394(8) . ?
C37 C60 1.437(8) . ?
C38 C39 1.366(8) . ?
C39 C40 1.418(8) . ?
C59 C60 1.322(9) . ?
O1 C41 1.274(6) . ?
O2 C41 1.251(6) . ?
O3 C46 1.253(6) . ?
O4 C46 1.263(6) . ?
C41 C42 1.507(7) . ?
C42 C43 1.468(7) . ?
C43 C44 1.508(7) . ?
C44 C45 1.450(8) . ?
C45 C46 1.522(7) . ?
O5 C51 1.293(6) . ?
O6 C51 1.220(6) . ?
O7 C56 1.250(6) . ?
O8 C56 1.270(6) . ?
O8 Cu4 1.951(4) 1_455 ?
O8 Cu3 2.346(4) 1_455 ?
C51 C52 1.511(7) . ?
C52 C53 1.511(7) . ?
C53 C54 1.517(7) . ?
C54 C55 1.496(8) . ?
C55 C56 1.507(8) . ?
O9 C61 1.271(6) . ?
O10 C61 1.234(6) . ?
O11 C66 1.296(6) . ?
O11 Cu3 1.945(4) 1_565 ?
O11 Cu4 2.269(4) 1_565 ?
O12 C66 1.223(6) . ?
C61 C62 1.510(7) . ?
C62 C63 1.534(7) . ?
C63 C64 1.517(7) . ?
C64 C65 1.523(7) . ?
C65 C66 1.519(8) . ?
Cl1 O14 1.340(6) . ?
Cl1 O16 1.347(6) . ?
Cl1 O15 1.380(6) . ?
Cl1 O13 1.394(5) . ?
Cl2 O19 1.291(8) . ?
Cl2 O20 1.343(7) . ?
Cl2 O17 1.356(6) . ?
Cl2 O18 1.410(8) . ?

loop_
_geom_torsion_atom_site_label_1
_geom_torsion_atom_site_label_2
_geom_torsion_atom_site_label_3
_geom_torsion_atom_site_label_4
_geom_torsion
_geom_torsion_site_symmetry_1
_geom_torsion_site_symmetry_2
_geom_torsion_site_symmetry_3
_geom_torsion_site_symmetry_4
_geom_torsion_publ_flag
O1 Cu1 N1 C1 13.7(5) . . . . ?
O5 Cu1 N1 C1 142.0(11) . . . . ?
N2 Cu1 N1 C1 -176.5(5) . . . . ?
O9 Cu1 N1 C1 -78.1(5) . . . . ?
O1 Cu1 N1 C5 -166.9(4) . . . . ?
O5 Cu1 N1 C5 -38.7(14) . . . . ?
N2 Cu1 N1 C5 2.9(3) . . . . ?
O9 Cu1 N1 C5 101.2(3) . . . . ?
O1 Cu1 N2 C10 -128.9(8) . . . . ?
O5 Cu1 N2 C10 -7.0(5) . . . . ?
N1 Cu1 N2 C10 178.0(5) . . . . ?
O9 Cu1 N2 C10 71.3(5) . . . . ?
O1 Cu1 N2 C6 49.9(10) . . . . ?
O5 Cu1 N2 C6 171.8(4) . . . . ?
N1 Cu1 N2 C6 -3.2(4) . . . . ?
O9 Cu1 N2 C6 -109.9(4) . . . . ?
C5 N1 C1 C2 -0.4(8) . . . . ?
Cu1 N1 C1 C2 178.9(4) . . . . ?
N1 C1 C2 C3 1.5(10) . . . . ?
C1 C2 C3 C4 -0.6(9) . . . . ?
C2 C3 C4 C5 -1.3(9) . . . . ?
C2 C3 C4 C47 -178.1(6) . . . . ?
C1 N1 C5 C4 -1.6(8) . . . . ?
Cu1 N1 C5 C4 179.0(4) . . . . ?
C1 N1 C5 C6 177.3(5) . . . . ?
Cu1 N1 C5 C6 -2.1(6) . . . . ?
C3 C4 C5 N1 2.5(8) . . . . ?
C47 C4 C5 N1 179.5(5) . . . . ?
C3 C4 C5 C6 -176.4(5) . . . . ?
C47 C4 C5 C6 0.6(8) . . . . ?
C10 N2 C6 C7 0.1(8) . . . . ?
Cu1 N2 C6 C7 -178.9(4) . . . . ?
C10 N2 C6 C5 -178.1(5) . . . . ?
Cu1 N2 C6 C5 3.0(6) . . . . ?
N1 C5 C6 N2 -0.5(7) . . . . ?
C4 C5 C6 N2 178.4(5) . . . . ?
N1 C5 C6 C7 -178.8(5) . . . . ?
C4 C5 C6 C7 0.1(8) . . . . ?
N2 C6 C7 C8 0.1(8) . . . . ?
C5 C6 C7 C8 178.2(5) . . . . ?
N2 C6 C7 C48 -179.5(5) . . . . ?
C5 C6 C7 C48 -1.3(8) . . . . ?
C6 C7 C8 C9 -0.4(9) . . . . ?
C48 C7 C8 C9 179.1(6) . . . . ?
C7 C8 C9 C10 0.5(10) . . . . ?
C6 N2 C10 C9 0.0(8) . . . . ?
Cu1 N2 C10 C9 178.8(4) . . . . ?
C8 C9 C10 N2 -0.3(10) . . . . ?
C3 C4 C47 C48 176.8(6) . . . . ?
C5 C4 C47 C48 0.0(9) . . . . ?
C4 C47 C48 C7 -1.3(10) . . . . ?
C6 C7 C48 C47 2.0(10) . . . . ?
C8 C7 C48 C47 -177.5(6) . . . . ?
O2 Cu2 N3 C11 -173.3(9) . . . . ?
O9 Cu2 N3 C11 -13.2(5) . . . . ?
N4 Cu2 N3 C11 175.4(5) . . . . ?
O5 Cu2 N3 C11 66.6(5) . . . . ?
O2 Cu2 N3 C15 8.3(13) . . . . ?
O9 Cu2 N3 C15 168.3(4) . . . . ?
N4 Cu2 N3 C15 -3.0(4) . . . . ?
O5 Cu2 N3 C15 -111.9(4) . . . . ?
O2 Cu2 N4 C20 3.9(5) . . . . ?
O9 Cu2 N4 C20 111.7(10) . . . . ?
N3 Cu2 N4 C20 -178.0(5) . . . . ?
O5 Cu2 N4 C20 -87.1(5) . . . . ?
O2 Cu2 N4 C16 -175.4(4) . . . . ?
O9 Cu2 N4 C16 -67.6(11) . . . . ?
N3 Cu2 N4 C16 2.7(4) . . . . ?
O5 Cu2 N4 C16 93.6(4) . . . . ?
C15 N3 C11 C12 -2.1(9) . . . . ?
Cu2 N3 C11 C12 179.5(5) . . . . ?
N3 C11 C12 C13 -0.6(10) . . . . ?
C11 C12 C13 C14 2.0(10) . . . . ?
C12 C13 C14 C15 -0.8(10) . . . . ?
C12 C13 C14 C49 178.0(6) . . . . ?
C11 N3 C15 C14 3.5(9) . . . . ?
Cu2 N3 C15 C14 -177.9(4) . . . . ?
C11 N3 C15 C16 -175.8(5) . . . . ?
Cu2 N3 C15 C16 2.9(6) . . . . ?
C13 C14 C15 N3 -2.1(9) . . . . ?
C49 C14 C15 N3 179.1(5) . . . . ?
C13 C14 C15 C16 177.2(5) . . . . ?
C49 C14 C15 C16 -1.7(9) . . . . ?
C20 N4 C16 C17 -0.4(9) . . . . ?
Cu2 N4 C16 C17 179.0(5) . . . . ?
C20 N4 C16 C15 178.6(5) . . . . ?
Cu2 N4 C16 C15 -2.0(6) . . . . ?
N3 C15 C16 N4 -0.6(8) . . . . ?
C14 C15 C16 N4 -179.8(5) . . . . ?
N3 C15 C16 C17 178.4(5) . . . . ?
C14 C15 C16 C17 -0.8(9) . . . . ?
N4 C16 C17 C18 2.0(9) . . . . ?
C15 C16 C17 C18 -177.0(5) . . . . ?
N4 C16 C17 C50 -177.9(5) . . . . ?
C15 C16 C17 C50 3.1(9) . . . . ?
C16 C17 C18 C19 -1.9(10) . . . . ?
C50 C17 C18 C19 178.1(7) . . . . ?
C17 C18 C19 C20 0.2(11) . . . . ?
C16 N4 C20 C19 -1.5(9) . . . . ?
Cu2 N4 C20 C19 179.3(5) . . . . ?
C18 C19 C20 N4 1.5(11) . . . . ?
C15 C14 C49 C50 1.9(10) . . . . ?
C13 C14 C49 C50 -176.8(6) . . . . ?
C14 C49 C50 C17 0.5(11) . . . . ?
C16 C17 C50 C49 -3.0(10) . . . . ?
C18 C17 C50 C49 177.1(7) . . . . ?
O3 Cu3 N5 C21 -5.1(5) . . . . ?
O11 Cu3 N5 C21 -170(2) 1_545 . . . ?
N6 Cu3 N5 C21 -178.9(5) . . . . ?
O8 Cu3 N5 C21 85.2(5) 1_655 . . . ?
O3 Cu3 N5 C25 177.9(4) . . . . ?
O11 Cu3 N5 C25 13(3) 1_545 . . . ?
N6 Cu3 N5 C25 4.0(4) . . . . ?
O8 Cu3 N5 C25 -91.8(4) 1_655 . . . ?
O3 Cu3 N6 C30 140.0(10) . . . . ?
O11 Cu3 N6 C30 -1.5(5) 1_545 . . . ?
N5 Cu3 N6 C30 178.0(6) . . . . ?
O8 Cu3 N6 C30 -82.8(5) 1_655 . . . ?
O3 Cu3 N6 C26 -40.4(13) . . . . ?
O11 Cu3 N6 C26 178.1(4) 1_545 . . . ?
N5 Cu3 N6 C26 -2.5(4) . . . . ?
O8 Cu3 N6 C26 96.8(4) 1_655 . . . ?
C25 N5 C21 C22 1.8(9) . . . . ?
Cu3 N5 C21 C22 -175.1(5) . . . . ?
N5 C21 C22 C23 -1.9(11) . . . . ?
C21 C22 C23 C24 0.6(12) . . . . ?
C22 C23 C24 C25 0.6(12) . . . . ?
C22 C23 C24 C57 -177.3(8) . . . . ?
C21 N5 C25 C24 -0.6(9) . . . . ?
Cu3 N5 C25 C24 176.9(5) . . . . ?
C21 N5 C25 C26 177.8(5) . . . . ?
Cu3 N5 C25 C26 -4.8(6) . . . . ?
C23 C24 C25 N5 -0.6(11) . . . . ?
C57 C24 C25 N5 177.4(6) . . . . ?
C23 C24 C25 C26 -178.9(7) . . . . ?
C57 C24 C25 C26 -0.9(10) . . . . ?
C30 N6 C26 C27 -1.0(9) . . . . ?
Cu3 N6 C26 C27 179.4(5) . . . . ?
C30 N6 C26 C25 -179.8(6) . . . . ?
Cu3 N6 C26 C25 0.7(6) . . . . ?
N5 C25 C26 N6 2.8(8) . . . . ?
C24 C25 C26 N6 -178.8(6) . . . . ?
N5 C25 C26 C27 -176.0(5) . . . . ?
C24 C25 C26 C27 2.3(9) . . . . ?
N6 C26 C27 C28 -1.1(10) . . . . ?
C25 C26 C27 C28 177.7(6) . . . . ?
N6 C26 C27 C58 179.3(6) . . . . ?
C25 C26 C27 C58 -1.9(10) . . . . ?
C26 C27 C28 C29 1.8(11) . . . . ?
C58 C27 C28 C29 -178.6(7) . . . . ?
C27 C28 C29 C30 -0.6(12) . . . . ?
C26 N6 C30 C29 2.3(9) . . . . ?
Cu3 N6 C30 C29 -178.2(5) . . . . ?
C28 C29 C30 N6 -1.6(11) . . . . ?
C25 C24 C57 C58 -1.0(13) . . . . ?
C23 C24 C57 C58 176.8(9) . . . . ?
C24 C57 C58 C27 1.4(15) . . . . ?
C28 C27 C58 C57 -179.5(8) . . . . ?
C26 C27 C58 C57 0.1(13) . . . . ?
O8 Cu4 N7 C31 16.0(5) 1_655 . . . ?
O4 Cu4 N7 C31 158.7(12) . . . . ?
N8 Cu4 N7 C31 -174.9(5) . . . . ?
O11 Cu4 N7 C31 -66.8(5) 1_545 . . . ?
O8 Cu4 N7 C35 -166.3(4) 1_655 . . . ?
O4 Cu4 N7 C35 -23.6(16) . . . . ?
N8 Cu4 N7 C35 2.8(4) . . . . ?
O11 Cu4 N7 C35 110.9(4) 1_545 . . . ?
O8 Cu4 N8 C40 -120.5(8) 1_655 . . . ?
O4 Cu4 N8 C40 -5.3(5) . . . . ?
N7 Cu4 N8 C40 178.1(5) . . . . ?
O11 Cu4 N8 C40 86.6(5) 1_545 . . . ?
O8 Cu4 N8 C36 58.1(10) 1_655 . . . ?
O4 Cu4 N8 C36 173.3(4) . . . . ?
N7 Cu4 N8 C36 -3.3(4) . . . . ?
O11 Cu4 N8 C36 -94.8(4) 1_545 . . . ?
C35 N7 C31 C32 -1.8(9) . . . . ?
Cu4 N7 C31 C32 175.8(5) . . . . ?
N7 C31 C32 C33 2.7(10) . . . . ?
C31 C32 C33 C34 -1.3(11) . . . . ?
C32 C33 C34 C59 -179.3(7) . . . . ?
C32 C33 C34 C35 -0.8(10) . . . . ?
C31 N7 C35 C36 176.2(5) . . . . ?
Cu4 N7 C35 C36 -1.7(6) . . . . ?
C31 N7 C35 C34 -0.5(8) . . . . ?
Cu4 N7 C35 C34 -178.4(4) . . . . ?
C33 C34 C35 N7 1.7(9) . . . . ?
C59 C34 C35 N7 -179.6(6) . . . . ?
C33 C34 C35 C36 -174.8(6) . . . . ?
C59 C34 C35 C36 3.9(8) . . . . ?
C40 N8 C36 C37 1.8(9) . . . . ?
Cu4 N8 C36 C37 -176.9(5) . . . . ?
C40 N8 C36 C35 -177.9(5) . . . . ?
Cu4 N8 C36 C35 3.4(6) . . . . ?
N7 C35 C36 N8 -1.2(8) . . . . ?
C34 C35 C36 N8 175.6(5) . . . . ?
N7 C35 C36 C37 179.1(5) . . . . ?
C34 C35 C36 C37 -4.2(9) . . . . ?
N8 C36 C37 C38 -0.8(9) . . . . ?
C35 C36 C37 C38 178.9(5) . . . . ?
N8 C36 C37 C60 -178.3(5) . . . . ?
C35 C36 C37 C60 1.4(9) . . . . ?
C36 C37 C38 C39 0.0(10) . . . . ?
C60 C37 C38 C39 177.3(6) . . . . ?
C37 C38 C39 C40 -0.3(10) . . . . ?
C36 N8 C40 C39 -2.1(9) . . . . ?
Cu4 N8 C40 C39 176.4(5) . . . . ?
C38 C39 C40 N8 1.3(10) . . . . ?
C33 C34 C59 C60 177.7(7) . . . . ?
C35 C34 C59 C60 -0.8(10) . . . . ?
C34 C59 C60 C37 -1.9(11) . . . . ?
C38 C37 C60 C59 -175.6(7) . . . . ?
C36 C37 C60 C59 1.6(10) . . . . ?
O5 Cu1 O1 C41 39.2(5) . . . . ?
N1 Cu1 O1 C41 -146.7(5) . . . . ?
N2 Cu1 O1 C41 160.9(7) . . . . ?
O9 Cu1 O1 C41 -39.0(5) . . . . ?
O9 Cu2 O2 C41 49.6(5) . . . . ?
N3 Cu2 O2 C41 -150.3(10) . . . . ?
N4 Cu2 O2 C41 -139.1(5) . . . . ?
O5 Cu2 O2 C41 -30.0(5) . . . . ?
O11 Cu3 O3 C46 -46.3(6) 1_545 . . . ?
N5 Cu3 O3 C46 134.7(6) . . . . ?
N6 Cu3 O3 C46 172.1(10) . . . . ?
O8 Cu3 O3 C46 34.5(6) 1_655 . . . ?
O8 Cu4 O4 C46 -46.2(5) 1_655 . . . ?
N7 Cu4 O4 C46 171.2(12) . . . . ?
N8 Cu4 O4 C46 145.1(5) . . . . ?
O11 Cu4 O4 C46 36.6(5) 1_545 . . . ?
Cu2 O2 C41 O1 -10.0(9) . . . . ?
Cu2 O2 C41 C42 167.6(4) . . . . ?
Cu1 O1 C41 O2 8.3(8) . . . . ?
Cu1 O1 C41 C42 -169.2(4) . . . . ?
O2 C41 C42 C43 169.6(6) . . . . ?
O1 C41 C42 C43 -12.6(9) . . . . ?
C41 C42 C43 C44 177.1(6) . . . . ?
C42 C43 C44 C45 -178.3(6) . . . . ?
C43 C44 C45 C46 178.2(6) . . . . ?
Cu3 O3 C46 O4 3.4(11) . . . . ?
Cu3 O3 C46 C45 -175.0(5) . . . . ?
Cu4 O4 C46 O3 -2.0(10) . . . . ?
Cu4 O4 C46 C45 176.4(5) . . . . ?
C44 C45 C46 O3 -158.6(7) . . . . ?
C44 C45 C46 O4 22.8(10) . . . . ?
O1 Cu1 O5 C51 83.5(3) . . . . ?
N1 Cu1 O5 C51 -44.5(14) . . . . ?
N2 Cu1 O5 C51 -85.7(3) . . . . ?
O9 Cu1 O5 C51 174.3(3) . . . . ?
O1 Cu1 O5 Cu2 -66.96(16) . . . . ?
N1 Cu1 O5 Cu2 165.1(12) . . . . ?
N2 Cu1 O5 Cu2 123.90(15) . . . . ?
O9 Cu1 O5 Cu2 23.83(12) . . . . ?
O2 Cu2 O5 C51 -69.5(5) . . . . ?
O9 Cu2 O5 C51 -163.2(5) . . . . ?
N3 Cu2 O5 C51 102.3(5) . . . . ?
N4 Cu2 O5 C51 19.8(5) . . . . ?
O2 Cu2 O5 Cu1 65.33(16) . . . . ?
O9 Cu2 O5 Cu1 -28.41(14) . . . . ?
N3 Cu2 O5 Cu1 -122.92(17) . . . . ?
N4 Cu2 O5 Cu1 154.57(16) . . . . ?
Cu1 O5 C51 O6 -0.7(6) . . . . ?
Cu2 O5 C51 O6 129.9(5) . . . . ?
Cu1 O5 C51 C52 174.9(3) . . . . ?
Cu2 O5 C51 C52 -54.5(7) . . . . ?
O6 C51 C52 C53 -37.8(7) . . . . ?
O5 C51 C52 C53 146.5(5) . . . . ?
C51 C52 C53 C54 -67.3(7) . . . . ?
C52 C53 C54 C55 -175.0(5) . . . . ?
C53 C54 C55 C56 64.9(7) . . . . ?
Cu4 O8 C56 O7 -1.9(6) 1_455 . . . ?
Cu3 O8 C56 O7 -137.3(6) 1_455 . . . ?
Cu4 O8 C56 C55 179.1(4) 1_455 . . . ?
Cu3 O8 C56 C55 43.8(9) 1_455 . . . ?
C54 C55 C56 O7 49.3(7) . . . . ?
C54 C55 C56 O8 -131.8(5) . . . . ?
O2 Cu2 O9 C61 84.1(4) . . . . ?
N3 Cu2 O9 C61 -92.6(4) . . . . ?
N4 Cu2 O9 C61 -23.3(12) . . . . ?
O5 Cu2 O9 C61 174.8(4) . . . . ?
O2 Cu2 O9 Cu1 -67.09(15) . . . . ?
N3 Cu2 O9 Cu1 116.17(15) . . . . ?
N4 Cu2 O9 Cu1 -174.5(10) . . . . ?
O5 Cu2 O9 Cu1 23.55(11) . . . . ?
O1 Cu1 O9 C61 -69.2(5) . . . . ?
O5 Cu1 O9 C61 -163.6(5) . . . . ?
N1 Cu1 O9 C61 21.3(5) . . . . ?
N2 Cu1 O9 C61 106.4(5) . . . . ?
O1 Cu1 O9 Cu2 66.80(15) . . . . ?
O5 Cu1 O9 Cu2 -27.65(13) . . . . ?
N1 Cu1 O9 Cu2 157.32(14) . . . . ?
N2 Cu1 O9 Cu2 -117.59(17) . . . . ?
Cu2 O9 C61 O10 12.7(7) . . . . ?
Cu1 O9 C61 O10 143.6(5) . . . . ?
Cu2 O9 C61 C62 -163.4(4) . . . . ?
Cu1 O9 C61 C62 -32.5(8) . . . . ?
O10 C61 C62 C63 126.2(6) . . . . ?
O9 C61 C62 C63 -57.6(7) . . . . ?
C61 C62 C63 C64 168.2(5) . . . . ?
C62 C63 C64 C65 179.8(5) . . . . ?
C63 C64 C65 C66 179.5(5) . . . . ?
Cu3 O11 C66 O12 -13.0(7) 1_565 . . . ?
Cu4 O11 C66 O12 -149.8(5) 1_565 . . . ?
Cu3 O11 C66 C65 167.8(4) 1_565 . . . ?
Cu4 O11 C66 C65 31.0(8) 1_565 . . . ?
C64 C65 C66 O12 -120.6(6) . . . . ?
C64 C65 C66 O11 58.6(7) . . . . ?
